data_4327514
loop_
_publ_author_name
'Bor-Hunn Huang'
'Te-Liang Yu'
'Yi-Lun Huang'
'Bao-Tsan Ko'
'Chu-Chieh Lin'

_publ_section_title
;
 Reactions of Amides with Organoaluminum Compounds: Factors Affecting the
 Coordination Mode of Aluminum Amidates
;
_journal_name_full 'Inorganic Chemistry'
_journal_page_first 2987
_journal_page_last 2994
_journal_paper_doi 10.1021/ic011072+
_journal_volume 41
_journal_year 2002
_chemical_formula_sum 'C16 H36 Al2 N2 O2'
_chemical_formula_weight 342.44
_chemical_name_systematic
;
  ?
;
_space_group_IT_number 12
_symmetry_cell_setting monoclinic
_symmetry_space_group_name_Hall '-C 2y'
_symmetry_space_group_name_H-M 'C 1 2/m 1'
_atom_sites_solution_hydrogens geom
_atom_sites_solution_primary direct
_atom_sites_solution_secondary difmap
_audit_creation_method SHELXL-97
_cell_angle_alpha 90.00
_cell_angle_beta 106.620(2)
_cell_angle_gamma 90.00
_cell_formula_units_Z 2
_cell_length_a 14.1244(17)
_cell_length_b 10.5623(13)
_cell_length_c 7.8598(9)
_cell_measurement_reflns_used 2007
_cell_measurement_temperature 293(2)
_cell_measurement_theta_max 25.985
_cell_measurement_theta_min 2.447
_cell_volume 1123.6(2)
_computing_cell_refinement 'Bruker SMART'
_computing_data_collection 'Bruker SMART'
_computing_data_reduction 'Bruker SHELXTL'
_computing_molecular_graphics 'Bruker SHELXTL'
_computing_publication_material 'Bruker SHELXTL'
_computing_structure_refinement 'SHELXL-97 (Sheldrick, 1997)'
_computing_structure_solution 'SHELXS-97 (Sheldrick, 1990)'
_diffrn_ambient_temperature 293(2)
_diffrn_measured_fraction_theta_full 0.997
_diffrn_measured_fraction_theta_max 0.997
_diffrn_measurement_device_type 'CCD area detector'
_diffrn_measurement_method 'phi and omega scans'
_diffrn_radiation_monochromator graphite
_diffrn_radiation_source 'fine-focus sealed tube'
_diffrn_radiation_type MoK\a
_diffrn_radiation_wavelength 0.71073
_diffrn_reflns_av_R_equivalents 0.0161
_diffrn_reflns_av_sigmaI/netI 0.0124
_diffrn_reflns_limit_h_max 17
_diffrn_reflns_limit_h_min -11
_diffrn_reflns_limit_k_max 13
_diffrn_reflns_limit_k_min -13
_diffrn_reflns_limit_l_max 9
_diffrn_reflns_limit_l_min -9
_diffrn_reflns_number 3169
_diffrn_reflns_theta_full 26.00
_diffrn_reflns_theta_max 26.00
_diffrn_reflns_theta_min 2.45
_exptl_absorpt_coefficient_mu 0.137
_exptl_absorpt_correction_T_max 1.000
_exptl_absorpt_correction_T_min 0.704
_exptl_absorpt_correction_type SADABS
_exptl_crystal_colour colorless
_exptl_crystal_density_diffrn 1.012
_exptl_crystal_description parallelpiped
_exptl_crystal_F_000 376
_exptl_crystal_size_max 0.52
_exptl_crystal_size_mid 0.42
_exptl_crystal_size_min 0.38
_refine_diff_density_max 0.239
_refine_diff_density_min -0.210
_refine_diff_density_rms 0.059
_refine_ls_extinction_coef 0.021(9)
_refine_ls_extinction_expression Fc^*^=kFc[1+0.001xFc^2^\l^3^/sin(2\q)]^-1/4^
_refine_ls_extinction_method SHELXL
_refine_ls_goodness_of_fit_ref 1.538
_refine_ls_hydrogen_treatment mixed
_refine_ls_matrix_type full
_refine_ls_number_parameters 62
_refine_ls_number_reflns 1165
_refine_ls_number_restraints 0
_refine_ls_restrained_S_all 1.538
_refine_ls_R_factor_all 0.0658
_refine_ls_R_factor_gt 0.0610
_refine_ls_shift/su_max 0.022
_refine_ls_shift/su_mean 0.005
_refine_ls_structure_factor_coef Fsqd
_refine_ls_weighting_details 'calc w=1/[\s^2^(Fo^2^)+(0.1300P)^2^+0.0000P] where P=(Fo^2^+2Fc^2^)/3'
_refine_ls_weighting_scheme calc
_refine_ls_wR_factor_gt 0.2209
_refine_ls_wR_factor_ref 0.2299
_reflns_number_gt 1000
_reflns_number_total 1165
_reflns_threshold_expression >2sigma(I)
_cod_data_source_file ic0110722B_03.cif
_cod_data_source_block 5
_cod_database_code 4327514

loop_
_symmetry_equiv_pos_as_xyz
'x, y, z'
'-x, y, -z'
'x+1/2, y+1/2, z'
'-x+1/2, y+1/2, -z'
'-x, -y, -z'
'x, -y, z'
'-x+1/2, -y+1/2, -z'
'x+1/2, -y+1/2, z'

loop_
_atom_site_label
_atom_site_type_symbol
_atom_site_fract_x
_atom_site_fract_y
_atom_site_fract_z
_atom_site_U_iso_or_equiv
_atom_site_adp_type
_atom_site_occupancy
_atom_site_symmetry_multiplicity
_atom_site_calc_flag
_atom_site_refinement_flags
Al Al 0.08290(5) 0.0000 0.68432(9) 0.0715(5) Uani 1 2 d S
O O 0.06519(13) 0.0000 0.4355(3) 0.1075(11) Uani 1 2 d S
N N 0.21356(14) 0.0000 0.5989(3) 0.0626(6) Uani 1 2 d S
C1 C 0.15942(19) 0.0000 0.4414(4) 0.0693(8) Uani 1 2 d S
C2 C 0.1797(3) 0.0000 0.2635(5) 0.1073(14) Uani 1 2 d S
H2A H 0.2498 0.0000 0.2805 0.161 Uiso 1 2 calc SR
H2B H 0.1511 0.0742 0.1983 0.161 Uiso 0.50 1 calc PR
H2C H 0.1511 -0.0742 0.1983 0.161 Uiso 0.50 1 calc PR
C3 C 0.32129(19) 0.0000 0.6670(5) 0.0847(10) Uani 1 2 d S
C4 C 0.3616(3) 0.1165(5) 0.6114(8) 0.227(3) Uani 1 1 d .
H4A H 0.4324 0.1156 0.6562 0.340 Uiso 1 1 calc R
H4B H 0.3361 0.1889 0.6577 0.340 Uiso 1 1 calc R
H4C H 0.3426 0.1209 0.4841 0.340 Uiso 1 1 calc R
C5 C 0.3452(3) 0.0000 0.8672(8) 0.178(3) Uani 1 2 d S
H5A H 0.3180 -0.0745 0.9052 0.267 Uiso 0.50 1 calc PR
H5B H 0.3173 0.0739 0.9051 0.267 Uiso 0.50 1 calc PR
H5C H 0.4156 0.0006 0.9184 0.267 Uiso 1 2 calc SR
C6 C 0.09416(19) 0.1632(2) 0.8054(4) 0.0918(8) Uani 1 1 d .
H6A H 0.0632 0.1581 0.8991 0.138 Uiso 1 1 calc R
H6B H 0.0622 0.2273 0.7222 0.138 Uiso 1 1 calc R
H6C H 0.1627 0.1843 0.8545 0.138 Uiso 1 1 calc R

loop_
_atom_site_aniso_label
_atom_site_aniso_U_11
_atom_site_aniso_U_22
_atom_site_aniso_U_33
_atom_site_aniso_U_23
_atom_site_aniso_U_13
_atom_site_aniso_U_12
Al 0.0491(7) 0.1188(9) 0.0423(6) 0.000 0.0059(4) 0.000
O 0.0418(11) 0.232(3) 0.0466(11) 0.000 0.0091(9) 0.000
N 0.0443(11) 0.0734(12) 0.0663(14) 0.000 0.0095(10) 0.000
C1 0.0520(14) 0.0979(18) 0.0599(16) 0.000 0.0192(12) 0.000
C2 0.080(2) 0.179(4) 0.074(2) 0.000 0.0400(19) 0.000
C3 0.0405(14) 0.0947(19) 0.108(3) 0.000 0.0043(15) 0.000
C4 0.104(3) 0.200(3) 0.326(8) 0.107(4) -0.019(3) -0.082(3)
C5 0.061(2) 0.325(10) 0.117(4) 0.000 -0.023(3) 0.000
C6 0.0857(16) 0.1081(17) 0.0843(15) 0.0104(12) 0.0288(12) 0.0211(13)

loop_
_atom_type_symbol
_atom_type_description
_atom_type_scat_dispersion_real
_atom_type_scat_dispersion_imag
_atom_type_scat_source
C C 0.0033 0.0016 'International Tables Vol C Tables 4.2.6.8 and 6.1.1.4'
H H 0.0000 0.0000 'International Tables Vol C Tables 4.2.6.8 and 6.1.1.4'
N N 0.0061 0.0033 'International Tables Vol C Tables 4.2.6.8 and 6.1.1.4'
O O 0.0106 0.0060 'International Tables Vol C Tables 4.2.6.8 and 6.1.1.4'
Al Al 0.0645 0.0514 'International Tables Vol C Tables 4.2.6.8 and 6.1.1.4'

loop_
_geom_angle_atom_site_label_1
_geom_angle_atom_site_label_2
_geom_angle_atom_site_label_3
_geom_angle
_geom_angle_site_symmetry_1
_geom_angle_site_symmetry_3
O Al C6 118.04(8) . .
O Al C6 118.04(8) . 6
C6 Al C6 123.86(15) . 6
O Al O 73.02(9) . 5_556
C6 Al O 98.94(9) . 5_556
C6 Al O 98.94(9) 6 5_556
O Al N 63.12(8) . .
C6 Al N 101.29(8) . .
C6 Al N 101.29(8) 6 .
O Al N 136.13(9) 5_556 .
O Al C1 32.28(8) . .
C6 Al C1 112.80(8) . .
C6 Al C1 112.80(8) 6 .
O Al C1 105.29(8) 5_556 .
N Al C1 30.84(9) . .
C1 O Al 97.44(16) . .
C1 O Al 155.57(18) . 5_556
Al O Al 106.98(9) . 5_556
C1 N C3 129.6(3) . .
C1 N Al 88.44(15) . .
C3 N Al 141.9(2) . .
N C1 O 111.0(2) . .
N C1 C2 133.8(3) . .
O C1 C2 115.2(3) . .
N C1 Al 60.72(14) . .
O C1 Al 50.28(13) . .
C2 C1 Al 165.5(2) . .
N C3 C4 110.0(2) . 6
N C3 C4 110.0(2) . .
C4 C3 C4 113.2(6) 6 .
N C3 C5 106.3(3) . .
C4 C3 C5 108.6(3) 6 .
C4 C3 C5 108.6(3) . .

loop_
_geom_bond_atom_site_label_1
_geom_bond_atom_site_label_2
_geom_bond_distance
_geom_bond_site_symmetry_2
Al O 1.899(2) .
Al C6 1.953(2) .
Al C6 1.953(2) 6
Al O 2.0335(19) 5_556
Al N 2.136(2) .
Al C1 2.448(3) .
O C1 1.319(3) .
O Al 2.0335(19) 5_556
N C1 1.256(3) .
N C3 1.461(3) .
C1 C2 1.505(4) .
C3 C4 1.474(4) 6
C3 C4 1.474(4) .
C3 C5 1.512(7) .
